data_7215249
loop_
_publ_author_name
'Viger-Gravel, Jasmine'
'Meyer, Julia E.'
'Korobkov, Ilia'
'Bryce, David L.'

_publ_section_title
;
 Probing halogen bonds with solid-state NMR spectroscopy: observation and
 interpretation of J(77Se,31P) coupling in halogen-bonded
 P&#xE001;Se&#x22EF;I motifs
;
_journal_issue 31
_journal_name_full CrystEngComm
_journal_page_first 7285
_journal_paper_doi 10.1039/C4CE00345D
_journal_volume 16
_journal_year 2014
_chemical_formula_sum 'C24 H15 F4 I2 P Se'
_chemical_formula_weight 743.09
_chemical_name_systematic
; 
 ? 
;
_space_group_IT_number 14
_symmetry_cell_setting monoclinic
_symmetry_space_group_name_Hall '-P 2yn'
_symmetry_space_group_name_H-M 'P 1 21/n 1'
_atom_sites_solution_hydrogens geom
_atom_sites_solution_primary direct
_atom_sites_solution_secondary difmap
_audit_creation_method SHELXL-97
_cell_angle_alpha 90.00
_cell_angle_beta 101.2140(10)
_cell_angle_gamma 90.00
_cell_formula_units_Z 4
_cell_length_a 13.7022(3)
_cell_length_b 12.7689(3)
_cell_length_c 13.9386(3)
_cell_measurement_reflns_used 9930
_cell_measurement_temperature 200(2)
_cell_measurement_theta_max 28.31
_cell_measurement_theta_min 2.82
_cell_volume 2392.16(9)
_computing_cell_refinement 'APEX II, Bruker (2009)'
_computing_data_collection 'APEX II, Bruker (2009)'
_computing_data_reduction 'XPREP, Bruker (2009)'
_computing_molecular_graphics 'SHELXTL, Bruker (2004)'
_computing_publication_material 'SHELXTL, Bruker (2004)'
_computing_structure_refinement 'SHELXL-97 (Sheldrick, 2008)'
_computing_structure_solution 'SHELXS-97 (Sheldrick, 2008)'
_diffrn_ambient_temperature 200(2)
_diffrn_measured_fraction_theta_full 0.989
_diffrn_measured_fraction_theta_max 0.989
_diffrn_measurement_device_type 'Bruker APEX-II CCD'
_diffrn_measurement_method '\f and \w scans'
_diffrn_radiation_monochromator graphite
_diffrn_radiation_source 'fine-focus sealed tube'
_diffrn_radiation_type MoK\a
_diffrn_radiation_wavelength 0.71073
_diffrn_reflns_av_R_equivalents 0.0187
_diffrn_reflns_av_sigmaI/netI 0.0124
_diffrn_reflns_limit_h_max 18
_diffrn_reflns_limit_h_min -18
_diffrn_reflns_limit_k_max 17
_diffrn_reflns_limit_k_min -17
_diffrn_reflns_limit_l_max 18
_diffrn_reflns_limit_l_min -17
_diffrn_reflns_number 31024
_diffrn_reflns_theta_full 28.33
_diffrn_reflns_theta_max 28.33
_diffrn_reflns_theta_min 1.91
_exptl_absorpt_coefficient_mu 4.259
_exptl_absorpt_correction_T_max 0.5313
_exptl_absorpt_correction_T_min 0.3818
_exptl_absorpt_correction_type multi-scan
_exptl_absorpt_process_details 'SADABS, Bruker (2003)'
_exptl_crystal_colour colourless
_exptl_crystal_density_diffrn 2.063
_exptl_crystal_density_meas ?
_exptl_crystal_density_method 'not measured'
_exptl_crystal_description block
_exptl_crystal_F_000 1400
_exptl_crystal_size_max 0.28
_exptl_crystal_size_mid 0.19
_exptl_crystal_size_min 0.17
_refine_diff_density_max 0.407
_refine_diff_density_min -0.757
_refine_diff_density_rms 0.088
_refine_ls_extinction_method none
_refine_ls_goodness_of_fit_ref 1.049
_refine_ls_hydrogen_treatment constr
_refine_ls_matrix_type full
_refine_ls_number_parameters 289
_refine_ls_number_reflns 5895
_refine_ls_number_restraints 0
_refine_ls_restrained_S_all 1.049
_refine_ls_R_factor_all 0.0179
_refine_ls_R_factor_gt 0.0164
_refine_ls_shift/su_max 0.002
_refine_ls_shift/su_mean 0.000
_refine_ls_structure_factor_coef Fsqd
_refine_ls_weighting_details 'calc w=1/[\s^2^(Fo^2^)+(0.0248P)^2^+0.8211P] where P=(Fo^2^+2Fc^2^)/3'
_refine_ls_weighting_scheme calc
_refine_ls_wR_factor_gt 0.0416
_refine_ls_wR_factor_ref 0.0424
_reflns_number_gt 5571
_reflns_number_total 5895
_reflns_threshold_expression >2sigma(I)
_cod_data_source_file c4ce00345d2.cif
_cod_data_source_block db114
_cod_depositor_comments
;
The following automatic conversions were performed:

'_symmetry_cell_setting' value 'Monoclinic' changed to 'monoclinic'
according to
/usr/data/users/saulius/crontab/automatic-downloads/rss-feeds/RSC/lib/dictionaries/cif_core.dic
dictionary named 'cif_core.dic' version 2.4.2 from 2011-04-26.

Automatic conversion script
Id: cif_fix_values 2281 2013-09-26 08:29:07Z andrius 

 Adding full bibliography for 7215248--7215249.cif.

The following automatic conversions were performed:

'_exptl_crystal_density_meas' value 'n/a' was changed to '?' - the
value is perceived as not measured.

Automatic conversion script
Id: cif_fix_values 3008 2015-01-20 13:52:24Z robertas 
;
_cod_original_sg_symbol_H-M P2(1)/n
_cod_database_code 7215249

loop_
_symmetry_equiv_pos_as_xyz
'x, y, z'
'-x+1/2, y+1/2, -z+1/2'
'-x, -y, -z'
'x-1/2, -y-1/2, z-1/2'

loop_
_atom_site_label
_atom_site_type_symbol
_atom_site_fract_x
_atom_site_fract_y
_atom_site_fract_z
_atom_site_U_iso_or_equiv
_atom_site_adp_type
_atom_site_occupancy
_atom_site_symmetry_multiplicity
_atom_site_calc_flag
_atom_site_refinement_flags
I1 I 0.832493(8) 0.017474(8) 0.038955(8) 0.02932(4) Uani 1 1 d .
I2 I 0.721401(8) -0.244705(8) 0.057601(8) 0.02908(4) Uani 1 1 d .
Se1 Se 0.879919(12) 0.184059(12) 0.232870(12) 0.02547(4) Uani 1 1 d .
P1 P 0.84870(3) 0.33506(3) 0.16898(3) 0.01888(7) Uani 1 1 d .
F1 F 0.88399(9) 0.02883(10) -0.16888(8) 0.0440(3) Uani 1 1 d .
F2 F 0.85993(10) -0.10184(12) -0.32118(8) 0.0532(3) Uani 1 1 d .
F3 F 0.77897(11) -0.29391(13) -0.30962(10) 0.0613(4) Uani 1 1 d .
F4 F 0.72029(10) -0.35413(10) -0.14475(10) 0.0510(3) Uani 1 1 d .
C1 C 0.81247(12) -0.09344(13) -0.07429(12) 0.0265(3) Uani 1 1 d .
C2 C 0.84271(13) -0.06451(15) -0.16011(13) 0.0322(4) Uani 1 1 d .
C3 C 0.83121(13) -0.13172(18) -0.23894(13) 0.0375(4) Uani 1 1 d .
C4 C 0.78991(14) -0.22877(18) -0.23296(14) 0.0408(4) Uani 1 1 d .
C5 C 0.75992(14) -0.25842(15) -0.14791(14) 0.0348(4) Uani 1 1 d .
C6 C 0.77054(12) -0.19219(14) -0.06796(12) 0.0275(3) Uani 1 1 d .
C7 C 0.89386(11) 0.35305(12) 0.05617(11) 0.0235(3) Uani 1 1 d .
C8 C 0.86422(13) 0.44088(14) -0.00101(13) 0.0323(4) Uani 1 1 d .
H8A H 0.8246 0.4931 0.0214 0.039 Uiso 1 1 calc R
C9 C 0.89249(15) 0.45241(18) -0.09079(14) 0.0416(4) Uani 1 1 d .
H9A H 0.8727 0.5127 -0.1297 0.050 Uiso 1 1 calc R
C10 C 0.94953(15) 0.3758(2) -0.12326(15) 0.0462(5) Uani 1 1 d .
H10A H 0.9670 0.3825 -0.1857 0.055 Uiso 1 1 calc R
C11 C 0.98121(15) 0.28986(18) -0.06599(16) 0.0436(5) Uani 1 1 d .
H11A H 1.0219 0.2386 -0.0883 0.052 Uiso 1 1 calc R
C12 C 0.95385(13) 0.27789(14) 0.02446(13) 0.0303(3) Uani 1 1 d .
H12A H 0.9760 0.2188 0.0642 0.036 Uiso 1 1 calc R
C13 C 0.71668(10) 0.36168(11) 0.13645(11) 0.0202(3) Uani 1 1 d .
C14 C 0.66578(12) 0.40086(13) 0.20588(12) 0.0252(3) Uani 1 1 d .
H14A H 0.7010 0.4171 0.2698 0.030 Uiso 1 1 calc R
C15 C 0.56354(12) 0.41624(14) 0.18187(14) 0.0310(3) Uani 1 1 d .
H15A H 0.5288 0.4433 0.2292 0.037 Uiso 1 1 calc R
C16 C 0.51245(12) 0.39213(14) 0.08894(14) 0.0320(4) Uani 1 1 d .
H16A H 0.4428 0.4041 0.0721 0.038 Uiso 1 1 calc R
C17 C 0.56225(13) 0.35068(15) 0.02036(13) 0.0322(4) Uani 1 1 d .
H17A H 0.5264 0.3327 -0.0429 0.039 Uiso 1 1 calc R
C18 C 0.66429(12) 0.33525(13) 0.04364(11) 0.0262(3) Uani 1 1 d .
H18A H 0.6984 0.3068 -0.0035 0.031 Uiso 1 1 calc R
C19 C 0.90484(11) 0.43663(12) 0.25247(11) 0.0222(3) Uani 1 1 d .
C20 C 0.86317(12) 0.53615(13) 0.25182(13) 0.0267(3) Uani 1 1 d .
H20A H 0.8037 0.5522 0.2067 0.032 Uiso 1 1 calc R
C21 C 0.90854(14) 0.61199(14) 0.31702(14) 0.0345(4) Uani 1 1 d .
H21A H 0.8793 0.6794 0.3175 0.041 Uiso 1 1 calc R
C22 C 0.99582(15) 0.58944(16) 0.38080(15) 0.0404(4) Uani 1 1 d .
H22A H 1.0269 0.6415 0.4252 0.049 Uiso 1 1 calc R
C23 C 1.03860(15) 0.49152(18) 0.38070(16) 0.0437(5) Uani 1 1 d .
H23A H 1.0995 0.4768 0.4242 0.052 Uiso 1 1 calc R
C24 C 0.99294(13) 0.41466(14) 0.31726(14) 0.0331(4) Uani 1 1 d .
H24A H 1.0219 0.3470 0.3181 0.040 Uiso 1 1 calc R

loop_
_atom_site_aniso_label
_atom_site_aniso_U_11
_atom_site_aniso_U_22
_atom_site_aniso_U_33
_atom_site_aniso_U_23
_atom_site_aniso_U_13
_atom_site_aniso_U_12
I1 0.03758(6) 0.02861(6) 0.02197(6) -0.00059(4) 0.00632(4) -0.00415(4)
I2 0.03044(6) 0.03064(6) 0.02584(6) 0.00005(4) 0.00469(4) -0.00431(4)
Se1 0.03225(8) 0.02081(7) 0.02334(8) 0.00147(6) 0.00537(6) 0.00318(6)
P1 0.02002(16) 0.01992(16) 0.01707(17) -0.00088(13) 0.00449(13) 0.00057(13)
F1 0.0531(7) 0.0497(7) 0.0323(6) 0.0091(5) 0.0158(5) -0.0069(5)
F2 0.0503(7) 0.0912(10) 0.0218(5) -0.0010(6) 0.0158(5) 0.0006(7)
F3 0.0612(8) 0.0851(10) 0.0405(7) -0.0361(7) 0.0165(6) -0.0079(7)
F4 0.0568(7) 0.0452(7) 0.0535(8) -0.0235(6) 0.0168(6) -0.0136(6)
C1 0.0266(7) 0.0339(8) 0.0191(7) -0.0013(6) 0.0044(6) 0.0024(6)
C2 0.0299(8) 0.0442(10) 0.0228(8) 0.0031(7) 0.0059(6) 0.0012(7)
C3 0.0299(8) 0.0639(13) 0.0202(8) -0.0019(8) 0.0084(7) 0.0039(8)
C4 0.0347(9) 0.0624(13) 0.0258(9) -0.0190(9) 0.0068(7) 0.0018(9)
C5 0.0299(8) 0.0406(10) 0.0340(9) -0.0114(7) 0.0066(7) -0.0028(7)
C6 0.0255(7) 0.0345(8) 0.0224(8) -0.0039(6) 0.0047(6) 0.0011(6)
C7 0.0230(7) 0.0270(7) 0.0220(7) -0.0024(6) 0.0079(6) -0.0038(6)
C8 0.0335(8) 0.0345(9) 0.0315(9) 0.0045(7) 0.0125(7) 0.0000(7)
C9 0.0401(10) 0.0544(12) 0.0321(10) 0.0151(9) 0.0118(8) -0.0081(9)
C10 0.0417(10) 0.0719(15) 0.0299(10) -0.0014(9) 0.0194(8) -0.0157(10)
C11 0.0399(10) 0.0545(12) 0.0438(11) -0.0128(10) 0.0263(9) -0.0061(9)
C12 0.0280(8) 0.0334(8) 0.0330(9) -0.0038(7) 0.0143(7) -0.0019(7)
C13 0.0206(6) 0.0211(6) 0.0192(7) 0.0017(5) 0.0046(5) 0.0001(5)
C14 0.0257(7) 0.0300(8) 0.0207(7) -0.0029(6) 0.0067(6) -0.0011(6)
C15 0.0264(8) 0.0327(8) 0.0361(9) -0.0045(7) 0.0120(7) 0.0007(6)
C16 0.0207(7) 0.0339(8) 0.0400(10) 0.0036(7) 0.0026(7) 0.0003(6)
C17 0.0275(8) 0.0427(9) 0.0237(8) 0.0031(7) -0.0021(6) -0.0048(7)
C18 0.0272(7) 0.0326(8) 0.0193(7) 0.0001(6) 0.0054(6) -0.0031(6)
C19 0.0218(6) 0.0245(7) 0.0209(7) -0.0031(6) 0.0054(5) -0.0024(5)
C20 0.0248(7) 0.0249(7) 0.0305(8) -0.0040(6) 0.0056(6) -0.0007(6)
C21 0.0364(9) 0.0280(8) 0.0416(10) -0.0115(7) 0.0135(8) -0.0044(7)
C22 0.0425(10) 0.0439(10) 0.0341(10) -0.0171(8) 0.0055(8) -0.0142(8)
C23 0.0353(9) 0.0505(11) 0.0387(11) -0.0058(9) -0.0091(8) -0.0077(8)
C24 0.0273(8) 0.0334(9) 0.0355(9) -0.0014(7) -0.0017(7) 0.0003(7)

loop_
_atom_type_symbol
_atom_type_description
_atom_type_scat_dispersion_real
_atom_type_scat_dispersion_imag
_atom_type_scat_source
C C 0.0033 0.0016 'International Tables Vol C Tables 4.2.6.8 and 6.1.1.4'
H H 0.0000 0.0000 'International Tables Vol C Tables 4.2.6.8 and 6.1.1.4'
P P 0.1023 0.0942 'International Tables Vol C Tables 4.2.6.8 and 6.1.1.4'
Se Se -0.0929 2.2259 'International Tables Vol C Tables 4.2.6.8 and 6.1.1.4'
F F 0.0171 0.0103 'International Tables Vol C Tables 4.2.6.8 and 6.1.1.4'
I I -0.4742 1.8119 'International Tables Vol C Tables 4.2.6.8 and 6.1.1.4'

loop_
_geom_angle_atom_site_label_1
_geom_angle_atom_site_label_2
_geom_angle_atom_site_label_3
_geom_angle
C19 P1 C13 107.79(7)
C19 P1 C7 107.02(7)
C13 P1 C7 104.60(7)
C19 P1 Se1 110.71(5)
C13 P1 Se1 112.59(5)
C7 P1 Se1 113.72(5)
C2 C1 C6 119.33(15)
C2 C1 I1 116.79(13)
C6 C1 I1 123.88(12)
F1 C2 C3 117.87(16)
F1 C2 C1 121.23(16)
C3 C2 C1 120.89(17)
F2 C3 C4 120.22(18)
F2 C3 C2 119.88(19)
C4 C3 C2 119.90(17)
F3 C4 C5 120.6(2)
F3 C4 C3 119.74(18)
C5 C4 C3 119.67(17)
F4 C5 C4 117.90(17)
F4 C5 C6 120.66(17)
C4 C5 C6 121.44(18)
C5 C6 C1 118.77(16)
C5 C6 I2 118.34(13)
C1 C6 I2 122.88(12)
C8 C7 C12 119.96(15)
C8 C7 P1 119.26(12)
C12 C7 P1 120.72(13)
C9 C8 C7 120.07(17)
C8 C9 C10 119.66(19)
C11 C10 C9 120.59(17)
C10 C11 C12 120.18(19)
C7 C12 C11 119.48(18)
C18 C13 C14 119.69(14)
C18 C13 P1 119.78(11)
C14 C13 P1 120.34(12)
C15 C14 C13 120.11(15)
C14 C15 C16 119.83(15)
C17 C16 C15 120.32(15)
C16 C17 C18 120.22(16)
C13 C18 C17 119.79(15)
C24 C19 C20 119.49(15)
C24 C19 P1 118.69(12)
C20 C19 P1 121.80(12)
C21 C20 C19 120.07(16)
C22 C21 C20 119.95(17)
C21 C22 C23 120.33(17)
C24 C23 C22 120.18(18)
C23 C24 C19 119.96(17)

loop_
_geom_bond_atom_site_label_1
_geom_bond_atom_site_label_2
_geom_bond_distance
I1 C1 2.0986(16)
I2 C6 2.1034(16)
Se1 P1 2.1320(4)
P1 C19 1.8111(15)
P1 C13 1.8095(15)
P1 C7 1.8129(15)
F1 C2 1.335(2)
F2 C3 1.338(2)
F3 C4 1.339(2)
F4 C5 1.342(2)
C1 C2 1.390(2)
C1 C6 1.396(2)
C2 C3 1.379(3)
C3 C4 1.372(3)
C4 C5 1.381(3)
C5 C6 1.384(2)
C7 C8 1.390(2)
C7 C12 1.390(2)
C8 C9 1.388(2)
C9 C10 1.382(3)
C10 C11 1.376(3)
C11 C12 1.392(3)
C13 C18 1.393(2)
C13 C14 1.391(2)
C14 C15 1.389(2)
C15 C16 1.382(3)
C16 C17 1.383(3)
C17 C18 1.386(2)
C19 C24 1.388(2)
C19 C20 1.392(2)
C20 C21 1.389(2)
C21 C22 1.375(3)
C22 C23 1.381(3)
C23 C24 1.386(3)

loop_
_geom_torsion_atom_site_label_1
_geom_torsion_atom_site_label_2
_geom_torsion_atom_site_label_3
_geom_torsion_atom_site_label_4
_geom_torsion
C6 C1 C2 F1 -179.38(15)
I1 C1 C2 F1 1.1(2)
C6 C1 C2 C3 0.4(3)
I1 C1 C2 C3 -179.10(14)
F1 C2 C3 F2 -0.9(3)
C1 C2 C3 F2 179.32(16)
F1 C2 C3 C4 179.46(17)
C1 C2 C3 C4 -0.3(3)
F2 C3 C4 F3 0.4(3)
C2 C3 C4 F3 -179.91(18)
F2 C3 C4 C5 -179.54(17)
C2 C3 C4 C5 0.1(3)
F3 C4 C5 F4 0.3(3)
C3 C4 C5 F4 -179.70(18)
F3 C4 C5 C6 -179.95(18)
C3 C4 C5 C6 0.0(3)
F4 C5 C6 C1 179.77(16)
C4 C5 C6 C1 0.1(3)
F4 C5 C6 I2 -0.8(2)
C4 C5 C6 I2 179.54(15)
C2 C1 C6 C5 -0.3(2)
I1 C1 C6 C5 179.21(13)
C2 C1 C6 I2 -179.73(12)
I1 C1 C6 I2 -0.2(2)
C19 P1 C7 C8 -68.02(15)
C13 P1 C7 C8 46.17(15)
Se1 P1 C7 C8 169.40(12)
C19 P1 C7 C12 114.86(14)
C13 P1 C7 C12 -130.95(13)
Se1 P1 C7 C12 -7.72(15)
C12 C7 C8 C9 1.5(3)
P1 C7 C8 C9 -175.60(14)
C7 C8 C9 C10 0.5(3)
C8 C9 C10 C11 -2.1(3)
C9 C10 C11 C12 1.7(3)
C8 C7 C12 C11 -2.0(3)
P1 C7 C12 C11 175.14(14)
C10 C11 C12 C7 0.4(3)
C19 P1 C13 C18 147.37(12)
C7 P1 C13 C18 33.72(14)
Se1 P1 C13 C18 -90.24(12)
C19 P1 C13 C14 -37.60(14)
C7 P1 C13 C14 -151.25(13)
Se1 P1 C13 C14 84.79(13)
C18 C13 C14 C15 -1.8(2)
P1 C13 C14 C15 -176.79(13)
C13 C14 C15 C16 0.3(3)
C14 C15 C16 C17 1.4(3)
C15 C16 C17 C18 -1.5(3)
C14 C13 C18 C17 1.6(2)
P1 C13 C18 C17 176.70(13)
C16 C17 C18 C13 0.0(3)
C13 P1 C19 C24 154.63(13)
C7 P1 C19 C24 -93.35(14)
Se1 P1 C19 C24 31.09(14)
C13 P1 C19 C20 -26.74(15)
C7 P1 C19 C20 85.28(14)
Se1 P1 C19 C20 -150.29(12)
C24 C19 C20 C21 -1.3(2)
P1 C19 C20 C21 -179.96(13)
C19 C20 C21 C22 1.4(3)
C20 C21 C22 C23 -0.2(3)
C21 C22 C23 C24 -1.0(3)
C22 C23 C24 C19 1.1(3)
C20 C19 C24 C23 0.1(3)
P1 C19 C24 C23 178.76(15)
